data_4087811
loop_
_publ_author_name
'Milani, Jessica'
'Pridmore, Natalie E.'
'Whitwood, Adrian C.'
'Fairlamb, Ian J. S.'
'Perutz, Robin N.'

_publ_section_title
;
 The Role of Fluorine Substituents in the Regioselectivity of
 Intramolecular C--H Bond Functionalization of Benzylamines at
 Palladium(II)
;
_journal_issue 17
_journal_name_full Organometallics
_journal_page_first 4376
_journal_paper_doi 10.1021/acs.organomet.5b00608
_journal_volume 34
_journal_year 2015
_chemical_formula_moiety 'C18 H22 Cl2 F2 N2 Pd2'
_chemical_formula_sum 'C18 H22 Cl2 F2 N2 Pd2'
_chemical_formula_weight 588.07
_space_group_crystal_system triclinic
_space_group_IT_number 2
_space_group_name_Hall '-P 1'
_space_group_name_H-M_alt 'P -1'
_atom_sites_solution_hydrogens geom
_atom_sites_solution_primary iterative
_audit_creation_date 2015-01-16
_audit_creation_method
;
Olex2 1.2
(compiled 2015.01.06 svn.r3119 for OlexSys, GUI svn.r4979)
;
_cell_angle_alpha 70.599(9)
_cell_angle_beta 72.092(9)
_cell_angle_gamma 80.881(8)
_cell_formula_units_Z 1
_cell_length_a 7.1636(7)
_cell_length_b 8.0381(8)
_cell_length_c 9.4603(9)
_cell_measurement_reflns_used 2736
_cell_measurement_temperature 110.05(10)
_cell_measurement_theta_max 31.9560
_cell_measurement_theta_min 4.1400
_cell_volume 487.95(9)
_computing_cell_refinement
;
CrysAlisPro, Agilent Technologies,
Version 1.171.37.33 (release 27-03-2014 CrysAlis171 .NET)
(compiled Mar 27 2014,17:12:48)
;
_computing_data_collection
;
CrysAlisPro, Agilent Technologies,
Version 1.171.37.33 (release 27-03-2014 CrysAlis171 .NET)
(compiled Mar 27 2014,17:12:48)
;
_computing_data_reduction
;
CrysAlisPro, Agilent Technologies,
Version 1.171.37.33 (release 27-03-2014 CrysAlis171 .NET)
(compiled Mar 27 2014,17:12:48)
;
_computing_molecular_graphics 'Olex2 (Dolomanov et al., 2009)'
_computing_publication_material 'Olex2 (Dolomanov et al., 2009)'
_computing_structure_refinement 'ShelXL (Sheldrick, 2008)'
_computing_structure_solution
;
Superflip (Palatinus & Chapuis, 2007;Palatinus & van der Lee, 2008;
Palatinus et al., 2012)
;
_diffrn_ambient_environment N~2~
_diffrn_ambient_temperature 110.05(10)
_diffrn_detector 'CCD plate'
_diffrn_detector_area_resol_mean 16.1450
_diffrn_detector_type Eos
_diffrn_measured_fraction_theta_full 0.990
_diffrn_measured_fraction_theta_max 0.888
_diffrn_measurement_details
;
#__ type_ start__ end____ width___ exp.time_
  1 omega  -20.00   57.00   1.0000    1.5000
omega____ theta____ kappa____ phi______ frames
    -       25.4797  -99.0000   60.0000 77

#__ type_ start__ end____ width___ exp.time_
  2 omega   11.00   69.00   1.0000    1.5000
omega____ theta____ kappa____ phi______ frames
    -       25.4797 -103.0000  160.0000 58

#__ type_ start__ end____ width___ exp.time_
  3 omega  -34.00   87.00   1.0000    1.5000
omega____ theta____ kappa____ phi______ frames
    -       25.4797    0.0000 -150.0000 121

#__ type_ start__ end____ width___ exp.time_
  4 omega  -39.00   39.00   1.0000    1.5000
omega____ theta____ kappa____ phi______ frames
    -       25.4797  -57.0000 -180.0000 78

#__ type_ start__ end____ width___ exp.time_
  5 omega  -69.00   -9.00   1.0000    1.5000
omega____ theta____ kappa____ phi______ frames
    -      -26.1047  103.0000  -97.0000 60

#__ type_ start__ end____ width___ exp.time_
  6 omega  -95.00  -58.00   1.0000    1.5000
omega____ theta____ kappa____ phi______ frames
    -      -26.1047 -178.0000  -90.0000 37
;
_diffrn_measurement_device 'four-circle diffractometer'
_diffrn_measurement_device_type 'SuperNova, Dual, Cu at zero, Eos'
_diffrn_measurement_method '\w scans'
_diffrn_orient_matrix_UB_11 -0.0218815000
_diffrn_orient_matrix_UB_12 0.0277042000
_diffrn_orient_matrix_UB_13 0.0674459000
_diffrn_orient_matrix_UB_21 -0.0641266000
_diffrn_orient_matrix_UB_22 -0.0695682000
_diffrn_orient_matrix_UB_23 0.0419566000
_diffrn_orient_matrix_UB_31 0.0792436000
_diffrn_orient_matrix_UB_32 -0.0563893000
_diffrn_orient_matrix_UB_33 0.0228208000
_diffrn_radiation_monochromator mirror
_diffrn_radiation_probe x-ray
_diffrn_radiation_type MoK\a
_diffrn_radiation_wavelength 0.71073
_diffrn_reflns_av_R_equivalents 0.0234
_diffrn_reflns_av_unetI/netI 0.0455
_diffrn_reflns_Laue_measured_fraction_full 0.990
_diffrn_reflns_Laue_measured_fraction_max 0.888
_diffrn_reflns_limit_h_max 10
_diffrn_reflns_limit_h_min -5
_diffrn_reflns_limit_k_max 12
_diffrn_reflns_limit_k_min -11
_diffrn_reflns_limit_l_max 14
_diffrn_reflns_limit_l_min -13
_diffrn_reflns_number 5092
_diffrn_reflns_point_group_measured_fraction_full 0.990
_diffrn_reflns_point_group_measured_fraction_max 0.888
_diffrn_reflns_theta_full 25.242
_diffrn_reflns_theta_max 32.140
_diffrn_reflns_theta_min 3.273
_diffrn_source 'SuperNova (Mo) X-ray Source'
_exptl_absorpt_coefficient_mu 2.139
_exptl_absorpt_correction_T_max 0.834
_exptl_absorpt_correction_T_min 0.737
_exptl_absorpt_correction_type analytical
_exptl_absorpt_process_details
;
CrysAlisPro, Agilent Technologies,
Version 1.171.37.33 (release 27-03-2014 CrysAlis171 .NET)
(compiled Mar 27 2014,17:12:48)
Analytical numeric absorption correction using a multifaceted crystal
			model based on expressions derived by R.C. Clark & J.S. Reid.
(Clark, R. C. & Reid, J. S. (1995). Acta Cryst. A51, 887-897)
Empirical absorption correction using spherical harmonics,
 implemented in SCALE3 ABSPACK scaling algorithm.
;
_exptl_crystal_colour 'clear light yellow'
_exptl_crystal_colour_lustre clear
_exptl_crystal_colour_modifier light
_exptl_crystal_colour_primary yellow
_exptl_crystal_density_diffrn 2.001
_exptl_crystal_description irregular
_exptl_crystal_F_000 288
_exptl_crystal_size_max 0.23
_exptl_crystal_size_mid 0.1067
_exptl_crystal_size_min 0.0992
_refine_diff_density_max 0.640
_refine_diff_density_min -0.922
_refine_diff_density_rms 0.137
_refine_ls_extinction_method none
_refine_ls_goodness_of_fit_ref 1.051
_refine_ls_hydrogen_treatment constr
_refine_ls_matrix_type full
_refine_ls_number_parameters 120
_refine_ls_number_reflns 3033
_refine_ls_number_restraints 0
_refine_ls_restrained_S_all 1.051
_refine_ls_R_factor_all 0.0296
_refine_ls_R_factor_gt 0.0257
_refine_ls_shift/su_max 0.001
_refine_ls_shift/su_mean 0.000
_refine_ls_structure_factor_coef Fsqd
_refine_ls_weighting_details 'w=1/[\s^2^(Fo^2^)+(0.0186P)^2^] where P=(Fo^2^+2Fc^2^)/3'
_refine_ls_weighting_scheme calc
_refine_ls_wR_factor_gt 0.0522
_refine_ls_wR_factor_ref 0.0557
_reflns_Friedel_coverage 0.000
_reflns_number_gt 2791
_reflns_number_total 3033
_reflns_threshold_expression 'I > 2\s(I)'
_cod_data_source_file om5b00608_si_002.cif
_cod_data_source_block 3c6_rnp1501
_cod_database_code 4087811
_shelxl_version_number 2013-4
_chemical_oxdiff_formula 'C18 H22 Cl2 F2 N2 Pd2'
_chemical_oxdiff_usercomment 'Jess Milani JM-C-254'
_shelx_space_group_comment
;
The symmetry employed for this shelxl refinement is uniquely defined
by the following loop, which should always be used as a source of
symmetry information in preference to the above space-group names.
They are only intended as comments.
;
_reflns_odcompleteness_completeness 99.10
_reflns_odcompleteness_iscentric 1
_reflns_odcompleteness_theta 26.32
_olex2_refinement_description
;
1. Fixed Uiso
 At 1.2 times of:
  All C(H) groups, All C(H,H) groups
 At 1.5 times of:
  All C(H,H,H) groups
2.a Secondary CH2 refined with riding coordinates:
 C7(H7A,H7B)
2.b Aromatic/amide H refined with riding coordinates:
 C2(H2), C3(H3), C5(H5)
2.c Idealised Me refined as rotating group:
 C8(H8A,H8B,H8C), C9(H9A,H9B,H9C)
;
_olex2_date_sample_data_collection 2015-01-09
_olex2_exptl_crystal_mounting_method 'oil on loop'
_olex2_submission_special_instructions 'No special instructions were received'

loop_
_space_group_symop_operation_xyz
'x, y, z'
'-x, -y, -z'

loop_
_atom_site_label
_atom_site_type_symbol
_atom_site_fract_x
_atom_site_fract_y
_atom_site_fract_z
_atom_site_U_iso_or_equiv
_atom_site_adp_type
_atom_site_occupancy
_atom_site_site_symmetry_order
_atom_site_calc_flag
_atom_site_refinement_flags_posn
C1 C 0.1847(3) -0.1389(3) 0.8264(2) 0.0107(4) Uani 1 1 d .
C2 C 0.1882(3) -0.3235(3) 0.8832(3) 0.0129(4) Uani 1 1 d .
H2 H 0.1507 -0.3868 0.8312 0.015 Uiso 1 1 calc R
C3 C 0.2477(3) -0.4126(3) 1.0172(3) 0.0150(5) Uani 1 1 d .
H3 H 0.2512 -0.5353 1.0551 0.018 Uiso 1 1 calc R
C4 C 0.3010(3) -0.3164(3) 1.0927(3) 0.0144(5) Uani 1 1 d .
C5 C 0.2997(3) -0.1342(3) 1.0420(2) 0.0121(4) Uani 1 1 d .
H5 H 0.3353 -0.0727 1.0964 0.015 Uiso 1 1 calc R
C6 C 0.2427(3) -0.0456(3) 0.9056(2) 0.0102(4) Uani 1 1 d .
C7 C 0.2340(3) 0.1509(3) 0.8384(2) 0.0101(4) Uani 1 1 d .
H7A H 0.3353 0.1993 0.8588 0.012 Uiso 1 1 calc R
H7B H 0.1072 0.2011 0.8853 0.012 Uiso 1 1 calc R
C8 C 0.4780(3) 0.1737(3) 0.5884(3) 0.0147(5) Uani 1 1 d .
H8A H 0.5269 0.0554 0.6325 0.022 Uiso 1 1 calc GR
H8B H 0.5481 0.2561 0.6033 0.022 Uiso 1 1 calc GR
H8C H 0.4965 0.1958 0.4790 0.022 Uiso 1 1 calc GR
C9 C 0.1960(3) 0.3814(3) 0.6046(3) 0.0147(5) Uani 1 1 d .
H9A H 0.2191 0.4112 0.4939 0.022 Uiso 1 1 calc GR
H9B H 0.2664 0.4572 0.6273 0.022 Uiso 1 1 calc GR
H9C H 0.0579 0.3968 0.6524 0.022 Uiso 1 1 calc GR
Cl1 Cl 0.05036(9) 0.19975(7) 0.38743(7) 0.01615(12) Uani 1 1 d .
F1 F 0.3594(2) -0.40468(19) 1.22405(16) 0.0208(3) Uani 1 1 d .
N1 N 0.2649(3) 0.1951(2) 0.6666(2) 0.0098(4) Uani 1 1 d .
Pd1 Pd 0.11612(2) 0.01346(2) 0.63516(2) 0.00885(5) Uani 1 1 d .

loop_
_atom_site_aniso_label
_atom_site_aniso_U_11
_atom_site_aniso_U_22
_atom_site_aniso_U_33
_atom_site_aniso_U_23
_atom_site_aniso_U_13
_atom_site_aniso_U_12
C1 0.0098(10) 0.0123(10) 0.0088(10) -0.0026(8) -0.0020(8) -0.0001(8)
C2 0.0128(10) 0.0121(11) 0.0139(11) -0.0039(8) -0.0043(8) 0.0002(8)
C3 0.0153(11) 0.0110(11) 0.0146(11) -0.0004(8) -0.0037(9) 0.0024(9)
C4 0.0107(10) 0.0190(12) 0.0105(10) 0.0007(8) -0.0047(8) -0.0005(9)
C5 0.0113(10) 0.0174(11) 0.0100(10) -0.0046(8) -0.0045(8) -0.0036(8)
C6 0.0065(9) 0.0130(11) 0.0090(10) -0.0011(8) -0.0014(8) -0.0010(8)
C7 0.0110(10) 0.0121(10) 0.0090(10) -0.0043(8) -0.0025(8) -0.0038(8)
C8 0.0114(10) 0.0195(12) 0.0140(11) -0.0077(9) -0.0003(8) -0.0041(9)
C9 0.0206(12) 0.0095(10) 0.0150(11) -0.0021(8) -0.0076(9) -0.0015(9)
Cl1 0.0250(3) 0.0116(3) 0.0153(3) 0.0006(2) -0.0130(2) -0.0061(2)
F1 0.0265(8) 0.0207(8) 0.0157(7) 0.0021(6) -0.0134(6) -0.0037(6)
N1 0.0098(8) 0.0106(9) 0.0091(9) -0.0031(7) -0.0021(7) -0.0012(7)
Pd1 0.01030(9) 0.00870(9) 0.00850(9) -0.00214(6) -0.00412(6) -0.00118(6)

loop_
_atom_type_symbol
_atom_type_description
_atom_type_scat_dispersion_real
_atom_type_scat_dispersion_imag
_atom_type_scat_source
C C 0.0033 0.0016 'International Tables Vol C Tables 4.2.6.8 and 6.1.1.4'
H H 0.0000 0.0000 'International Tables Vol C Tables 4.2.6.8 and 6.1.1.4'
Cl Cl 0.1484 0.1585 'International Tables Vol C Tables 4.2.6.8 and 6.1.1.4'
F F 0.0171 0.0103 'International Tables Vol C Tables 4.2.6.8 and 6.1.1.4'
N N 0.0061 0.0033 'International Tables Vol C Tables 4.2.6.8 and 6.1.1.4'
Pd Pd -0.9988 1.0072 'International Tables Vol C Tables 4.2.6.8 and 6.1.1.4'

loop_
_exptl_crystal_face_index_h
_exptl_crystal_face_index_k
_exptl_crystal_face_index_l
_exptl_crystal_face_perp_dist
_exptl_oxdiff_crystal_face_indexfrac_h
_exptl_oxdiff_crystal_face_indexfrac_k
_exptl_oxdiff_crystal_face_indexfrac_l
_exptl_oxdiff_crystal_face_x
_exptl_oxdiff_crystal_face_y
_exptl_oxdiff_crystal_face_z
8 -4 -4 0.0534 8.0000 -4.0000 -4.0000 -0.5557 -0.4026 0.7682
-8 4 4 0.0534 -8.0000 4.0000 4.0000 0.5557 0.4026 -0.7682
2 1 1 0.0707 2.0000 1.0000 1.0000 0.0514 -0.1559 0.1249
-2 -1 -1 0.0547 -2.0000 -1.0000 -1.0000 -0.0514 0.1559 -0.1249
-3 3 -11 0.1042 -3.0000 3.0000 -11.0000 -0.5931 -0.4778 -0.6579
-1 -10 2 0.0810 -1.0000 -10.0000 2.0000 -0.1203 0.8437 0.5303
6 9 11 0.0521 6.0000 9.0000 11.0000 0.8600 -0.5494 0.2190
-6 -9 -11 0.0471 -6.0000 -9.0000 -11.0000 -0.8600 0.5494 -0.2190
1 10 -2 0.0897 1.0000 10.0000 -2.0000 0.1203 -0.8437 -0.5303

loop_
_geom_angle_atom_site_label_1
_geom_angle_atom_site_label_2
_geom_angle_atom_site_label_3
_geom_angle
_geom_angle_site_symmetry_1
_geom_angle_site_symmetry_3
C2 C1 C6 119.2(2) . .
C2 C1 Pd1 127.10(18) . .
C6 C1 Pd1 113.67(16) . .
C1 C2 H2 119.9 . .
C3 C2 C1 120.2(2) . .
C3 C2 H2 119.9 . .
C2 C3 H3 120.6 . .
C4 C3 C2 118.9(2) . .
C4 C3 H3 120.6 . .
C3 C4 C5 123.3(2) . .
F1 C4 C3 118.6(2) . .
F1 C4 C5 118.1(2) . .
C4 C5 H5 121.2 . .
C4 C5 C6 117.5(2) . .
C6 C5 H5 121.2 . .
C1 C6 C7 116.03(19) . .
C5 C6 C1 120.9(2) . .
C5 C6 C7 123.0(2) . .
C6 C7 H7A 110.1 . .
C6 C7 H7B 110.1 . .
C6 C7 N1 108.11(18) . .
H7A C7 H7B 108.4 . .
N1 C7 H7A 110.1 . .
N1 C7 H7B 110.1 . .
H8A C8 H8B 109.5 . .
H8A C8 H8C 109.5 . .
H8B C8 H8C 109.5 . .
N1 C8 H8A 109.5 . .
N1 C8 H8B 109.5 . .
N1 C8 H8C 109.5 . .
H9A C9 H9B 109.5 . .
H9A C9 H9C 109.5 . .
H9B C9 H9C 109.5 . .
N1 C9 H9A 109.5 . .
N1 C9 H9B 109.5 . .
N1 C9 H9C 109.5 . .
Pd1 Cl1 Pd1 94.58(2) 2_556 .
C7 N1 Pd1 106.47(13) . .
C8 N1 C7 109.72(16) . .
C8 N1 Pd1 108.86(14) . .
C9 N1 C7 109.27(17) . .
C9 N1 C8 108.51(17) . .
C9 N1 Pd1 113.95(14) . .
C1 Pd1 Cl1 176.61(6) . .
C1 Pd1 Cl1 95.16(7) . 2_556
C1 Pd1 N1 81.96(8) . .
Cl1 Pd1 Cl1 85.42(2) 2_556 .
N1 Pd1 Cl1 177.07(5) . 2_556
N1 Pd1 Cl1 97.49(5) . .

loop_
_geom_bond_atom_site_label_1
_geom_bond_atom_site_label_2
_geom_bond_distance
_geom_bond_site_symmetry_2
C1 C2 1.399(3) .
C1 C6 1.400(3) .
C1 Pd1 1.975(2) .
C2 H2 0.9300 .
C2 C3 1.391(3) .
C3 H3 0.9300 .
C3 C4 1.371(3) .
C4 C5 1.381(3) .
C4 F1 1.365(2) .
C5 H5 0.9300 .
C5 C6 1.400(3) .
C6 C7 1.493(3) .
C7 H7A 0.9700 .
C7 H7B 0.9700 .
C7 N1 1.495(3) .
C8 H8A 0.9600 .
C8 H8B 0.9600 .
C8 H8C 0.9600 .
C8 N1 1.488(3) .
C9 H9A 0.9600 .
C9 H9B 0.9600 .
C9 H9C 0.9600 .
C9 N1 1.480(3) .
Cl1 Pd1 2.3351(6) 2_556
Cl1 Pd1 2.4658(6) .
N1 Pd1 2.0820(19) .
Pd1 Cl1 2.3352(6) 2_556

loop_
_geom_torsion_atom_site_label_1
_geom_torsion_atom_site_label_2
_geom_torsion_atom_site_label_3
_geom_torsion_atom_site_label_4
_geom_torsion
C1 C2 C3 C4 0.5(3)
C1 C6 C7 N1 -28.7(3)
C2 C1 C6 C5 -1.4(3)
C2 C1 C6 C7 -179.72(19)
C2 C3 C4 C5 -0.3(4)
C2 C3 C4 F1 -179.97(19)
C3 C4 C5 C6 -0.7(3)
C4 C5 C6 C1 1.6(3)
C4 C5 C6 C7 179.8(2)
C5 C6 C7 N1 153.00(19)
C6 C1 C2 C3 0.4(3)
C6 C7 N1 C8 -78.9(2)
C6 C7 N1 C9 162.22(17)
C6 C7 N1 Pd1 38.72(18)
F1 C4 C5 C6 178.95(18)
Pd1 C1 C2 C3 177.37(16)
Pd1 C1 C6 C5 -178.82(15)
Pd1 C1 C6 C7 2.9(3)
